data_7056026
loop_
_publ_author_name
'Wang, Wei-wei'
'Lv, Jing-hua'
'Yu, Kai'
'Wang, Chun-mei'
'Zhang, He'
'Wu, Chu'
'Zhou, Bai-bin'

_publ_section_title
;
 The basket-type dimer layers based on tetra-electron reduced heteropoly
 blue directed by copper/nickel and strontium linkers
;
_journal_issue 7
_journal_name_full 'New J. Chem.'
_journal_page_first 2687
_journal_paper_doi 10.1039/C6NJ03495K
_journal_volume 41
_journal_year 2017
_chemical_formula_sum 'C40 H107.5 Mo36 N24 Ni O161.5 P12 Sr5'
_chemical_formula_weight 7831.29
_chemical_name_systematic
; 
 ? 
;
_space_group_IT_number 13
_symmetry_cell_setting monoclinic
_symmetry_space_group_name_Hall '-P 2yc'
_symmetry_space_group_name_H-M 'P 1 2/c 1'
_atom_sites_solution_hydrogens geom
_atom_sites_solution_primary direct
_atom_sites_solution_secondary difmap
_audit_creation_method SHELXL-97
_audit_update_record
;
2017-02-21 deposited with the CCDC.
2017-02-27 downloaded from the CCDC.
;
_cell_angle_alpha 90.00
_cell_angle_beta 98.3110(10)
_cell_angle_gamma 90.00
_cell_formula_units_Z 2
_cell_length_a 23.2228(4)
_cell_length_b 14.1531(3)
_cell_length_c 30.9026(5)
_cell_measurement_reflns_used 86799
_cell_measurement_temperature 296(2)
_cell_measurement_theta_max 27.51
_cell_measurement_theta_min 2.45
_cell_volume 10050.2(3)
_computing_cell_refinement 'Bruker SMART'
_computing_data_collection 'Bruker SMART'
_computing_data_reduction 'Bruker SAINT'
_computing_molecular_graphics SHELXP-97
_computing_publication_material SHELXTL
_computing_structure_refinement 'SHELXL-97 (Sheldrick, 1997)'
_computing_structure_solution 'SHELXS-97 (Sheldrick, 1990)'
_diffrn_ambient_temperature 296(2)
_diffrn_measured_fraction_theta_full 0.997
_diffrn_measured_fraction_theta_max 0.997
_diffrn_measurement_device_type 'Bruker Smart APEX CCD area detector'
_diffrn_measurement_method 'phi and omega scans'
_diffrn_radiation_monochromator graphite
_diffrn_radiation_source 'fine-focus sealed tube'
_diffrn_radiation_type MoK\a
_diffrn_radiation_wavelength 0.71073
_diffrn_reflns_av_R_equivalents 0.0566
_diffrn_reflns_av_sigmaI/netI 0.0586
_diffrn_reflns_limit_h_max 30
_diffrn_reflns_limit_h_min -30
_diffrn_reflns_limit_k_max 17
_diffrn_reflns_limit_k_min -18
_diffrn_reflns_limit_l_max 39
_diffrn_reflns_limit_l_min -40
_diffrn_reflns_number 86799
_diffrn_reflns_theta_full 27.51
_diffrn_reflns_theta_max 27.51
_diffrn_reflns_theta_min 2.45
_exptl_absorpt_coefficient_mu 3.776
_exptl_absorpt_correction_T_max 0.593
_exptl_absorpt_correction_T_min 0.526
_exptl_absorpt_correction_type multi-scan
_exptl_absorpt_process_details SADABS
_exptl_crystal_colour blue
_exptl_crystal_density_diffrn 2.588
_exptl_crystal_density_method 'not measured'
_exptl_crystal_description block
_exptl_crystal_F_000 7435
_exptl_crystal_size_max 0.20
_exptl_crystal_size_mid 0.18
_exptl_crystal_size_min 0.16
_platon_squeeze_details ' ?'
_refine_diff_density_max 2.760
_refine_diff_density_min -2.702
_refine_diff_density_rms 0.261
_refine_ls_extinction_method none
_refine_ls_goodness_of_fit_ref 1.211
_refine_ls_hydrogen_treatment mixed
_refine_ls_matrix_type full
_refine_ls_number_parameters 1293
_refine_ls_number_reflns 23062
_refine_ls_number_restraints 260
_refine_ls_restrained_S_all 1.196
_refine_ls_R_factor_all 0.1015
_refine_ls_R_factor_gt 0.0865
_refine_ls_shift/su_max 0.001
_refine_ls_shift/su_mean 0.000
_refine_ls_structure_factor_coef Fsqd
_refine_ls_weighting_details 'calc w=1/[\s^2^(Fo^2^)+(0.0581P)^2^+97.4799P] where P=(Fo^2^+2Fc^2^)/3'
_refine_ls_weighting_scheme calc
_refine_ls_wR_factor_gt 0.1465
_refine_ls_wR_factor_ref 0.1690
_reflns_number_gt 15430
_reflns_number_total 23062
_reflns_threshold_expression >2sigma(I)
_cod_data_source_file c6nj03495k2.cif
_cod_data_source_block 2_0m
_cod_depositor_comments
;
The following automatic conversions were performed:

'_symmetry_cell_setting' value 'Monoclinic' changed to 'monoclinic'
according to
/home/data/users/saulius/crontab/automatic-downloads/rss-feeds/RSC/lib/dictionaries/cif_core.dic
dictionary named 'cif_core.dic' version 2.4.2 from 2011-04-26.

Automatic conversion script
Id: cif_fix_values 4973 2017-02-22 13:04:09Z antanas 

 Adding full bibliography for 7056025--7056026.cif.
;
_cod_original_sg_symbol_H-M 'P 2/c'
_cod_original_formula_sum 'C40 H107.50 Mo36 N24 Ni O161.50 P12 Sr5'
_cod_database_code 7056026

loop_
_symmetry_equiv_pos_as_xyz
'x, y, z'
'-x, y, -z+1/2'
'-x, -y, -z'
'x, -y, z-1/2'

loop_
_atom_site_label
_atom_site_type_symbol
_atom_site_fract_x
_atom_site_fract_y
_atom_site_fract_z
_atom_site_U_iso_or_equiv
_atom_site_adp_type
_atom_site_occupancy
_atom_site_symmetry_multiplicity
_atom_site_calc_flag
_atom_site_refinement_flags
_atom_site_disorder_assembly
_atom_site_disorder_group
O75A O 0.5090(9) 0.5521(15) 0.2185(7) 0.076(4) Uani 0.50 1 d PU A 1
H75D H 0.5282 0.5042 0.2268 0.091 Uiso 0.50 1 d PRU A 1
H75C H 0.4755 0.5351 0.2298 0.091 Uiso 0.50 1 d PRU A 1
Mo1 Mo 0.46748(3) 0.24108(6) 0.00240(3) 0.02171(17) Uani 1 1 d . A .
Mo2 Mo 0.47737(3) 0.26677(6) 0.12473(3) 0.02333(18) Uani 1 1 d . A .
Mo3 Mo 0.26253(4) 0.08290(7) -0.11150(3) 0.0289(2) Uani 1 1 d . A .
Mo4 Mo 0.25961(4) 0.32892(7) -0.12485(3) 0.0302(2) Uani 1 1 d . A .
Mo5 Mo 0.24829(4) 0.02744(6) 0.11681(3) 0.02618(19) Uani 1 1 d . A .
Mo6 Mo 0.27811(4) 0.41473(7) 0.20439(3) 0.0309(2) Uani 1 1 d . A .
Mo7 Mo 0.27950(4) 0.16863(7) 0.21743(3) 0.0292(2) Uani 1 1 d . A .
Mo8 Mo 0.38670(4) 0.20935(7) -0.11102(3) 0.02777(19) Uani 1 1 d . A .
Mo9 Mo 0.24237(4) -0.00482(6) -0.00334(3) 0.02562(19) Uani 1 1 d . A .
Mo10 Mo 0.13394(4) 0.20260(7) -0.12376(3) 0.0345(2) Uani 1 1 d . A .
Mo11 Mo 0.09725(4) 0.34785(7) -0.03375(3) 0.0317(2) Uani 1 1 d . A .
Mo12 Mo 0.10298(4) 0.38038(7) 0.08673(3) 0.0336(2) Uani 1 1 d . A .
Mo13 Mo 0.10314(4) 0.14516(7) 0.09998(3) 0.0331(2) Uani 1 1 d . A .
Mo14 Mo 0.23901(4) 0.47028(6) -0.02885(3) 0.0282(2) Uani 1 1 d . A .
Mo15 Mo 0.40485(4) 0.29286(6) 0.22380(3) 0.02758(19) Uani 1 1 d . A .
Mo16 Mo 0.09727(4) 0.11046(7) -0.02094(3) 0.0310(2) Uani 1 1 d . A .
Mo17 Mo 0.15141(4) 0.28853(7) 0.19628(3) 0.0351(2) Uani 1 1 d . A .
Mo18 Mo 0.24527(4) 0.50062(6) 0.09122(3) 0.0298(2) Uani 1 1 d . A .
Sr1 Sr 0.33808(4) 0.25161(6) 0.05280(3) 0.02283(19) Uani 1 1 d . A .
Sr2 Sr 0.5000 0.06271(11) 0.2500 0.0389(4) Uani 1 2 d S . .
Ni1 Ni 0.5000 0.0000 0.0000 0.0248(4) Uani 1 2 d SU . .
Sr3 Sr 0.52374(5) 0.54646(9) 0.12473(4) 0.0404(3) Uani 0.95 1 d P . .
P1 P 0.23437(10) 0.26593(17) 0.11142(8) 0.0217(5) Uani 1 1 d . A .
P2 P 0.22734(10) 0.23001(17) -0.02471(8) 0.0216(5) Uani 1 1 d . A .
P3 P 0.38003(11) 0.43996(19) 0.13490(8) 0.0270(5) Uani 1 1 d . A .
P4 P 0.37170(10) 0.06483(18) -0.02416(8) 0.0231(5) Uani 1 1 d . . .
P5 P 0.36991(11) 0.39605(18) -0.04497(8) 0.0257(5) Uani 1 1 d . A .
P6 P 0.38185(10) 0.10574(18) 0.15358(8) 0.0226(5) Uani 1 1 d . A .
O1 O 0.4614(3) 0.2531(5) 0.0618(2) 0.0283(12) Uani 1 1 d U . .
O2 O 0.4391(3) 0.2226(5) -0.0625(2) 0.0281(12) Uani 1 1 d U . .
O5 O 0.4026(3) 0.1648(5) 0.1171(2) 0.0246(11) Uani 1 1 d U . .
O6 O 0.3993(3) 0.3618(5) 0.1065(2) 0.0293(12) Uani 1 1 d U . .
O4 O 0.3910(3) 0.1452(5) 0.0068(2) 0.0251(11) Uani 1 1 d U A .
O3 O 0.3946(3) 0.3374(5) -0.0046(2) 0.0274(12) Uani 1 1 d U . .
O7 O 0.2510(3) 0.0053(5) 0.0582(2) 0.0291(13) Uani 1 1 d U . .
O8 O 0.0932(3) 0.3627(5) 0.0262(2) 0.0342(13) Uani 1 1 d U . .
O9 O 0.2491(3) 0.4801(5) 0.1573(2) 0.0334(13) Uani 1 1 d U . .
O10 O 0.4292(3) 0.5021(5) 0.1541(2) 0.0370(14) Uani 1 1 d U A .
O11 O 0.3300(3) -0.0008(5) -0.0038(2) 0.0269(12) Uani 1 1 d U A .
O12 O 0.3359(3) 0.0342(5) 0.1323(2) 0.0284(13) Uani 1 1 d U . .
O13 O 0.1693(3) 0.2619(5) 0.0925(2) 0.0305(12) Uani 1 1 d U . .
O14 O 0.2288(3) 0.5824(5) -0.0467(2) 0.0395(17) Uani 1 1 d U . .
O15 O 0.5094(3) 0.1401(5) 0.0025(2) 0.0279(13) Uani 1 1 d U A .
O16 O 0.1691(3) 0.0648(5) 0.1070(2) 0.0341(13) Uani 1 1 d U . .
O17 O 0.4543(3) 0.2826(5) 0.1833(2) 0.0306(12) Uani 1 1 d U . .
O18 O 0.3192(3) 0.2974(5) 0.2324(2) 0.0325(12) Uani 1 1 d U . .
O19 O 0.2387(3) 0.2786(5) 0.1626(2) 0.0314(11) Uani 1 1 d U . .
O20 O 0.2259(3) 0.2158(5) -0.0757(2) 0.0287(11) Uani 1 1 d U . .
O21 O 0.2484(3) 0.4923(5) 0.0315(2) 0.0338(13) Uani 1 1 d U . .
O22 O 0.3521(3) 0.1771(5) 0.1830(2) 0.0289(12) Uani 1 1 d U . .
O23 O 0.3393(3) 0.1088(5) -0.0675(2) 0.0278(12) Uani 1 1 d U A .
O25 O 0.2643(3) 0.3477(5) 0.0926(2) 0.0282(12) Uani 1 1 d U . .
O24 O 0.2650(3) 0.1763(5) 0.1019(2) 0.0268(12) Uani 1 1 d U . .
O26 O 0.2586(3) 0.3209(5) -0.0101(2) 0.0267(11) Uani 1 1 d U . .
O27 O 0.2598(3) 0.1484(5) -0.0004(2) 0.0257(11) Uani 1 1 d U . .
O28 O 0.1611(3) 0.4313(5) -0.0306(2) 0.0324(12) Uani 1 1 d U . .
O29 O 0.4231(3) 0.0076(5) -0.0350(2) 0.0283(13) Uani 1 1 d U B .
O30 O 0.3362(3) 0.3237(5) -0.0790(2) 0.0295(12) Uani 1 1 d U . .
O31 O 0.3515(3) 0.3910(5) 0.1725(2) 0.0304(12) Uani 1 1 d U . .
O32 O 0.2993(3) 0.2019(5) -0.1340(2) 0.0324(12) Uani 1 1 d U . .
O33 O 0.1629(3) 0.2320(5) -0.0162(2) 0.0300(12) Uani 1 1 d U . .
O34 O 0.2129(3) 0.2063(5) 0.2355(2) 0.0358(14) Uani 1 1 d U . .
O35 O 0.3257(3) 0.4662(5) -0.0305(2) 0.0325(13) Uani 1 1 d U . .
O36 O 0.3332(3) 0.5000(5) 0.1069(2) 0.0364(13) Uani 1 1 d U . .
O38 O 0.2401(3) 0.0138(5) -0.0684(2) 0.0311(13) Uani 1 1 d U . .
O37 O 0.2522(3) 0.0810(5) 0.1791(2) 0.0344(13) Uani 1 1 d U . .
O39 O 0.1628(3) 0.0312(5) -0.0088(2) 0.0323(12) Uani 1 1 d U . .
O40 O 0.5229(3) 0.3621(5) 0.1268(2) 0.0351(14) Uani 1 1 d U A .
O41 O 0.0432(3) 0.0318(6) -0.0327(3) 0.0417(18) Uani 1 1 d U . .
O43 O 0.1127(3) 0.3054(5) -0.0951(2) 0.0366(13) Uani 1 1 d U . .
O42 O 0.1261(3) 0.3729(6) 0.1550(2) 0.0373(13) Uani 1 1 d U . .
O44 O 0.1130(3) 0.1189(6) -0.0852(2) 0.0368(14) Uani 1 1 d U . .
O45 O 0.1900(3) 0.2898(5) -0.1528(2) 0.0361(14) Uani 1 1 d U . .
O46 O 0.1918(3) 0.1081(6) -0.1427(2) 0.0359(14) Uani 1 1 d U . .
O47 O 0.3116(3) 0.1072(6) 0.2614(2) 0.0394(17) Uani 1 1 d U . .
O50 O 0.5154(3) 0.3277(5) -0.0039(2) 0.0329(15) Uani 1 1 d U . .
O48 O 0.4058(3) 0.2979(5) -0.1444(2) 0.0362(15) Uani 1 1 d U . .
O49 O 0.2901(3) 0.0037(6) -0.1436(2) 0.0404(17) Uani 1 1 d U . .
O51 O 0.4299(3) 0.0536(5) 0.1816(2) 0.0321(13) Uani 1 1 d U . .
O53 O 0.2414(3) -0.0837(5) 0.1339(2) 0.0400(17) Uani 1 1 d U . .
O52 O 0.2354(3) -0.1234(5) -0.0070(2) 0.0391(17) Uani 1 1 d U . .
O54 O 0.0553(3) 0.2286(5) -0.0343(2) 0.0350(13) Uani 1 1 d U . .
O55 O 0.1674(3) 0.4610(5) 0.0851(2) 0.0352(13) Uani 1 1 d U . .
O56 O 0.0500(3) 0.4606(6) 0.0908(3) 0.0455(19) Uani 1 1 d U . .
O57 O 0.4296(3) 0.2050(5) 0.2598(2) 0.0357(15) Uani 1 1 d U . .
O58 O 0.2354(3) 0.4160(5) -0.0907(2) 0.0330(13) Uani 1 1 d U . .
O59 O 0.4163(3) 0.4461(5) -0.0648(2) 0.0350(14) Uani 1 1 d U . .
O61 O 0.0938(3) 0.1273(5) 0.0393(2) 0.0360(14) Uani 1 1 d U . .
O60 O 0.1036(4) 0.2988(6) 0.2328(2) 0.048(2) Uani 1 1 d U . .
O62 O 0.0508(3) 0.0718(6) 0.1124(3) 0.0457(19) Uani 1 1 d U . .
O63 O 0.0820(3) 0.1931(6) -0.1680(2) 0.0470(19) Uani 1 1 d U . .
O64 O 0.4079(3) 0.1101(6) -0.1354(2) 0.0399(17) Uani 1 1 d U . .
O66 O 0.3071(4) 0.4967(6) 0.2405(2) 0.0436(18) Uani 1 1 d U . .
O65 O 0.4257(3) 0.3928(5) 0.2521(2) 0.0409(17) Uani 1 1 d U . .
O67 O 0.0627(3) 0.2637(6) 0.0955(2) 0.0376(14) Uani 1 1 d U . .
O68 O 0.1280(3) 0.1861(6) 0.1648(2) 0.0371(13) Uani 1 1 d U . .
O69 O 0.2116(3) 0.3851(5) 0.2255(2) 0.0366(14) Uani 1 1 d U . .
O70 O 0.5240(3) 0.1751(5) 0.1359(2) 0.0327(15) Uani 1 1 d U . .
O71 O 0.2852(3) 0.3920(6) -0.1645(2) 0.0387(17) Uani 1 1 d U . .
O72 O 0.0422(3) 0.4204(6) -0.0547(3) 0.0450(19) Uani 1 1 d U . .
N10 N 0.0986(4) 0.4796(7) 0.3148(3) 0.039(2) Uani 1 1 d . . .
C1 C 0.0544(6) 0.4145(10) 0.3024(5) 0.062(3) Uani 1 1 d U . .
H1 H 0.0487 0.3796 0.2766 0.074 Uiso 1 1 calc RU . .
C2 C 0.1416(6) 0.5104(11) 0.2874(4) 0.065(3) Uani 1 1 d DU . .
H2A H 0.1646 0.4562 0.2811 0.078 Uiso 1 1 calc RU . .
H2B H 0.1678 0.5553 0.3038 0.078 Uiso 1 1 calc RU . .
C3 C 0.0464(5) 0.4739(9) 0.3664(4) 0.045(2) Uani 1 1 d U . .
H3 H 0.0326 0.4870 0.3925 0.054 Uiso 1 1 calc RU . .
N11 N 0.0934(6) 0.5134(9) 0.3541(4) 0.070(3) Uani 1 1 d . . .
H11 H 0.1161 0.5534 0.3689 0.083 Uiso 1 1 calc RU . .
N12 N 0.0208(6) 0.4116(10) 0.3358(4) 0.074(4) Uani 1 1 d . . .
C4 C 0.1256(8) 0.8704(14) 0.0610(6) 0.083(3) Uani 1 1 d U . .
H4 H 0.1362 0.9234 0.0462 0.099 Uiso 1 1 calc RU . .
N8 N 0.0790(7) 0.8626(12) 0.0822(5) 0.091(4) Uani 1 1 d U . .
H8 H 0.0530 0.9048 0.0844 0.109 Uiso 1 1 calc RU . .
O74A O 0.4651(6) 0.0102(12) 0.0675(5) 0.042(3) Uani 0.60 1 d PU B 1
H74A H 0.4473 -0.0430 0.0738 0.064 Uiso 0.60 1 d PRU B 1
H74B H 0.4394 0.0570 0.0675 0.064 Uiso 0.60 1 d PRU B 1
O81 O 0.6130(5) 0.4966(7) 0.1751(3) 0.081(3) Uani 1 1 d U A .
H81A H 0.6104 0.4549 0.1945 0.097 Uiso 1 1 d RU . .
H81B H 0.6457 0.5211 0.1726 0.097 Uiso 1 1 d RU . .
N7 N 0.0818(5) 0.7713(10) 0.0998(4) 0.064(3) Uani 1 1 d U . .
N9 N 0.1533(7) 0.7896(13) 0.0651(6) 0.109(5) Uani 1 1 d U . .
H9 H 0.1845 0.7773 0.0542 0.131 Uiso 1 1 calc RU . .
C5 C 0.0418(8) 0.7301(15) 0.1272(6) 0.096(3) Uani 1 1 d DU . .
H5A H 0.0175 0.6832 0.1105 0.115 Uiso 1 1 calc RU . .
H5B H 0.0167 0.7791 0.1359 0.115 Uiso 1 1 calc RU . .
C6 C 0.2448(7) 0.7008(13) -0.1591(7) 0.097(3) Uani 1 1 d DU . .
H6A H 0.2362 0.6555 -0.1373 0.117 Uiso 1 1 calc RU . .
H6B H 0.2267 0.6783 -0.1875 0.117 Uiso 1 1 calc RU . .
C7 C 0.3076(7) 0.7048(15) -0.1586(6) 0.096(3) Uani 1 1 d DU . .
H7A H 0.3166 0.7497 -0.1804 0.115 Uiso 1 1 calc RU . .
H7B H 0.3216 0.6433 -0.1661 0.115 Uiso 1 1 calc RU . .
N4 N 0.3379(6) 0.7336(10) -0.1148(5) 0.076(3) Uani 1 1 d U . .
C8 C 0.3583(8) 0.8180(15) -0.1080(7) 0.092(3) Uani 1 1 d U . .
H8A H 0.3594 0.8640 -0.1294 0.111 Uiso 1 1 calc RU . .
C9 C 0.2189(7) 0.7918(13) -0.1502(7) 0.097(3) Uani 1 1 d DU . .
H9A H 0.2369 0.8392 -0.1667 0.117 Uiso 1 1 calc RU . .
H9B H 0.2309 0.8056 -0.1195 0.117 Uiso 1 1 calc RU . .
C10 C 0.0747(8) 0.6847(16) 0.1670(6) 0.102(3) Uani 1 1 d DU . .
H10A H 0.0902 0.6251 0.1583 0.123 Uiso 1 1 calc RU . .
H10B H 0.1076 0.7248 0.1776 0.123 Uiso 1 1 calc RU . .
N3 N 0.0327(5) 0.7411(9) -0.0157(4) 0.067(3) Uani 1 1 d U . .
H3A H 0.0035 0.7483 -0.0017 0.080 Uiso 1 1 calc RU . .
C11 C 0.0529(7) 0.8088(14) -0.0392(5) 0.077(3) Uani 1 1 d U . .
H11A H 0.0381 0.8696 -0.0434 0.092 Uiso 1 1 calc RU . .
C12 C 0.1276(8) 0.7315(15) 0.0876(7) 0.090(3) Uani 1 1 d U . .
H12 H 0.1398 0.6699 0.0943 0.108 Uiso 1 1 calc RU . .
N1 N 0.0975(6) 0.7742(11) -0.0554(5) 0.078(3) Uani 1 1 d U . .
C13 C 0.0637(7) 0.6583(14) -0.0161(6) 0.084(3) Uani 1 1 d U . .
H13 H 0.0584 0.6006 -0.0029 0.100 Uiso 1 1 calc RU . .
N2 N 0.1041(6) 0.6846(13) -0.0414(5) 0.097(3) Uani 1 1 d U . .
H2 H 0.1311 0.6477 -0.0478 0.116 Uiso 1 1 calc RU . .
C14 C 0.1303(8) 0.8246(15) -0.0834(5) 0.094(3) Uani 1 1 d DU . .
H14A H 0.1715 0.8185 -0.0730 0.113 Uiso 1 1 calc RU . .
H14B H 0.1202 0.8911 -0.0837 0.113 Uiso 1 1 calc RU . .
C15 C 0.1560(7) 0.8072(16) -0.1591(7) 0.106(3) Uani 1 1 d DU . .
H15A H 0.1505 0.8736 -0.1662 0.127 Uiso 1 1 calc RU . .
H15B H 0.1422 0.7724 -0.1857 0.127 Uiso 1 1 calc RU . .
N6 N 0.3753(7) 0.8274(12) -0.0706(6) 0.093(3) Uani 1 1 d U . .
H6 H 0.3903 0.8795 -0.0599 0.111 Uiso 1 1 calc RU . .
C16 C 0.3696(8) 0.7516(16) -0.0459(7) 0.093(4) Uani 1 1 d U . .
H16 H 0.3785 0.7464 -0.0157 0.112 Uiso 1 1 calc RU . .
N5 N 0.3463(8) 0.6793(13) -0.0766(6) 0.109(5) Uani 1 1 d . . .
C17 C 0.1168(8) 0.7850(16) -0.1284(5) 0.100(3) Uani 1 1 d DU . .
H17A H 0.1150 0.7168 -0.1260 0.120 Uiso 1 1 calc RU . .
H17B H 0.0783 0.8065 -0.1408 0.120 Uiso 1 1 calc RU . .
C19 C 0.1157(8) 0.5551(12) 0.2452(5) 0.089(3) Uani 1 1 d DU . .
H19A H 0.1477 0.5737 0.2301 0.106 Uiso 1 1 calc RU . .
H19B H 0.0944 0.5063 0.2276 0.106 Uiso 1 1 calc RU . .
C20 C 0.0775(8) 0.6357(13) 0.2451(6) 0.097(3) Uani 1 1 d DU . .
H20A H 0.1011 0.6890 0.2567 0.116 Uiso 1 1 calc RU . .
H20B H 0.0505 0.6224 0.2654 0.116 Uiso 1 1 calc RU . .
O76 O 0.4559(4) 0.5024(6) 0.0521(3) 0.0519(15) Uani 1 1 d U A .
H76A H 0.4451 0.4547 0.0656 0.062 Uiso 1 1 d RU . .
H76B H 0.4273 0.5404 0.0478 0.062 Uiso 1 1 d RU . .
O78 O 0.2371(4) 0.6174(5) 0.0952(3) 0.0449(18) Uani 1 1 d U . .
O79 O 0.4172(5) 0.0063(7) 0.2906(3) 0.074(3) Uani 1 1 d U . .
H79A H 0.3958 0.0463 0.3011 0.089 Uiso 1 1 d RU A .
H79B H 0.4113 -0.0525 0.2935 0.089 Uiso 1 1 d RU . .
O80 O 0.5000 -0.1174(11) 0.2500 0.093(4) Uani 1 2 d SU . .
H80A H 0.4687 -0.1474 0.2414 0.112 Uiso 0.50 1 d PRU A .
H80B H 0.5313 -0.1474 0.2586 0.112 Uiso 0.50 1 d PRU . .
O2W O 0.3597(5) 0.6453(9) 0.0425(4) 0.083(2) Uani 1 1 d U . .
H2WA H 0.3782 0.6811 0.0617 0.100 Uiso 1 1 d RU . .
H2WB H 0.3520 0.6041 0.0608 0.100 Uiso 1 1 d RU . .
C18 C 0.0425(9) 0.6668(16) 0.2029(6) 0.107(3) Uani 1 1 d DU . .
H18A H 0.0136 0.6186 0.1938 0.128 Uiso 1 1 calc RU . .
H18B H 0.0218 0.7240 0.2085 0.128 Uiso 1 1 calc RU . .
O77 O 0.4611(5) 0.6943(8) 0.1061(4) 0.091(3) Uani 1 1 d U A 2
H77A H 0.4783 0.7366 0.0901 0.137 Uiso 1 1 d RU A 2
H77B H 0.4541 0.7248 0.1306 0.137 Uiso 1 1 d RU A 2
O75B O 0.5121(14) 0.633(2) 0.2013(11) 0.082(5) Uani 0.35 1 d PU A 2
H75A H 0.5214 0.6911 0.1994 0.123 Uiso 0.35 1 d PRU A 2
H75B H 0.5345 0.6074 0.2222 0.123 Uiso 0.35 1 d PRU A 2
O74B O 0.4816(9) -0.0028(16) 0.0823(7) 0.034(2) Uani 0.40 1 d PU C 2
H74D H 0.5083 0.0270 0.0984 0.050 Uiso 0.40 1 d PRU C 2
H74C H 0.4819 -0.0604 0.0901 0.050 Uiso 0.40 1 d PRU C 2
O1W O 0.3763(10) 0.8588(16) 0.0637(7) 0.081(4) Uani 0.50 1 d PU . .
H1WA H 0.3955 0.9057 0.0754 0.121 Uiso 0.50 1 d PRU . .
H1WB H 0.3402 0.8713 0.0606 0.121 Uiso 0.50 1 d PRU . .
Ni2 Ni 0.5000 0.5000 0.0000 0.039(5) Uani 0.10 2 d SP . .

loop_
_atom_site_aniso_label
_atom_site_aniso_U_11
_atom_site_aniso_U_22
_atom_site_aniso_U_33
_atom_site_aniso_U_23
_atom_site_aniso_U_13
_atom_site_aniso_U_12
O75A 0.076(8) 0.071(9) 0.074(8) 0.000(8) -0.017(8) -0.011(8)
Mo1 0.0197(4) 0.0247(4) 0.0208(4) -0.0002(3) 0.0033(3) 0.0040(3)
Mo2 0.0210(4) 0.0277(4) 0.0206(4) -0.0021(3) 0.0006(3) 0.0020(3)
Mo3 0.0268(4) 0.0385(5) 0.0197(4) -0.0052(4) -0.0023(3) 0.0051(4)
Mo4 0.0290(5) 0.0429(5) 0.0186(4) 0.0062(4) 0.0030(3) 0.0118(4)
Mo5 0.0238(4) 0.0310(5) 0.0223(4) 0.0046(3) -0.0018(3) -0.0011(3)
Mo6 0.0337(5) 0.0383(5) 0.0220(4) -0.0041(4) 0.0080(4) 0.0088(4)
Mo7 0.0295(5) 0.0398(5) 0.0185(4) 0.0040(4) 0.0037(3) 0.0018(4)
Mo8 0.0264(4) 0.0393(5) 0.0181(4) -0.0018(4) 0.0049(3) 0.0068(4)
Mo9 0.0212(4) 0.0300(5) 0.0238(4) -0.0012(3) -0.0032(3) 0.0006(3)
Mo10 0.0265(5) 0.0528(6) 0.0221(4) 0.0022(4) -0.0033(4) 0.0091(4)
Mo11 0.0228(4) 0.0457(6) 0.0262(5) 0.0086(4) 0.0024(3) 0.0130(4)
Mo12 0.0249(5) 0.0498(6) 0.0275(5) 0.0069(4) 0.0080(4) 0.0154(4)
Mo13 0.0218(4) 0.0492(6) 0.0284(5) 0.0062(4) 0.0040(4) 0.0014(4)
Mo14 0.0285(5) 0.0312(5) 0.0257(4) 0.0071(4) 0.0066(4) 0.0122(4)
Mo15 0.0290(5) 0.0347(5) 0.0181(4) -0.0042(3) 0.0002(3) 0.0024(4)
Mo16 0.0194(4) 0.0438(5) 0.0282(5) 0.0034(4) -0.0021(3) 0.0021(4)
Mo17 0.0307(5) 0.0538(6) 0.0228(4) 0.0031(4) 0.0108(4) 0.0094(4)
Mo18 0.0329(5) 0.0305(5) 0.0275(5) 0.0013(4) 0.0091(4) 0.0127(4)
Sr1 0.0205(4) 0.0297(5) 0.0182(4) -0.0009(4) 0.0025(3) 0.0046(4)
Sr2 0.0383(8) 0.0417(9) 0.0310(8) 0.000 -0.0139(6) 0.000
Ni1 0.0186(8) 0.0243(8) 0.0299(9) -0.0029(7) -0.0017(7) 0.0050(6)
Sr3 0.0387(6) 0.0420(7) 0.0420(7) 0.0019(5) 0.0108(5) -0.0043(5)
P1 0.0211(12) 0.0251(12) 0.0193(12) 0.0022(10) 0.0038(9) 0.0056(10)
P2 0.0182(11) 0.0263(13) 0.0200(12) 0.0027(10) 0.0013(9) 0.0059(9)
P3 0.0283(13) 0.0280(14) 0.0251(13) -0.0006(10) 0.0051(11) 0.0035(11)
P4 0.0193(12) 0.0268(13) 0.0221(12) -0.0032(10) -0.0007(9) 0.0068(10)
P5 0.0279(13) 0.0288(14) 0.0211(12) 0.0038(10) 0.0058(10) 0.0077(11)
P6 0.0234(12) 0.0264(13) 0.0166(11) 0.0010(9) -0.0020(9) 0.0012(10)
O1 0.030(3) 0.031(3) 0.023(2) -0.003(2) 0.003(2) 0.003(2)
O2 0.028(2) 0.035(3) 0.022(2) 0.000(2) 0.006(2) 0.003(2)
O5 0.024(2) 0.030(2) 0.019(2) 0.001(2) 0.000(2) 0.003(2)
O6 0.029(2) 0.035(2) 0.024(2) -0.003(2) 0.005(2) 0.001(2)
O4 0.022(2) 0.031(2) 0.022(2) -0.002(2) 0.003(2) 0.007(2)
O3 0.031(2) 0.029(3) 0.024(2) 0.000(2) 0.006(2) 0.004(2)
O7 0.023(3) 0.036(3) 0.027(3) 0.003(2) -0.002(2) 0.001(2)
O8 0.025(3) 0.050(3) 0.028(3) 0.008(2) 0.005(2) 0.010(2)
O9 0.031(3) 0.043(3) 0.027(3) -0.003(2) 0.008(2) 0.013(2)
O10 0.040(3) 0.039(3) 0.033(3) -0.007(3) 0.007(3) -0.003(3)
O11 0.024(3) 0.029(3) 0.026(3) 0.000(2) -0.004(2) 0.002(2)
O12 0.028(3) 0.031(3) 0.025(3) 0.003(2) -0.003(2) 0.000(2)
O13 0.022(2) 0.044(3) 0.025(2) 0.003(2) 0.004(2) 0.010(2)
O14 0.040(4) 0.041(4) 0.040(4) 0.013(3) 0.011(3) 0.015(3)
O15 0.025(3) 0.032(3) 0.025(3) -0.003(2) 0.000(2) 0.005(2)
O16 0.027(2) 0.045(3) 0.029(3) 0.007(2) 0.000(2) 0.001(2)
O17 0.030(3) 0.038(3) 0.023(2) -0.002(2) 0.000(2) 0.002(2)
O18 0.033(3) 0.044(3) 0.021(2) 0.000(2) 0.004(2) 0.005(2)
O19 0.029(2) 0.044(2) 0.021(2) 0.003(2) 0.005(2) 0.007(2)
O20 0.024(2) 0.040(2) 0.021(2) 0.001(2) 0.0001(19) 0.008(2)
O21 0.032(3) 0.039(3) 0.030(3) 0.007(2) 0.007(2) 0.011(2)
O22 0.028(2) 0.037(2) 0.021(2) 0.000(2) 0.002(2) 0.001(2)
O23 0.024(2) 0.035(3) 0.023(2) -0.002(2) -0.001(2) 0.006(2)
O25 0.027(2) 0.035(3) 0.024(2) 0.001(2) 0.006(2) 0.006(2)
O24 0.023(2) 0.036(3) 0.021(2) 0.003(2) 0.002(2) 0.003(2)
O26 0.024(2) 0.034(2) 0.021(2) 0.005(2) 0.002(2) 0.008(2)
O27 0.021(2) 0.032(2) 0.022(2) -0.001(2) -0.001(2) 0.005(2)
O28 0.026(2) 0.044(3) 0.027(2) 0.005(2) 0.005(2) 0.012(2)
O29 0.025(3) 0.033(3) 0.024(3) -0.005(2) -0.003(2) 0.008(2)
O30 0.030(2) 0.037(2) 0.022(2) 0.002(2) 0.004(2) 0.008(2)
O31 0.029(2) 0.040(3) 0.023(2) -0.002(2) 0.005(2) 0.004(2)
O32 0.029(2) 0.044(3) 0.023(2) 0.001(2) 0.001(2) 0.006(2)
O33 0.021(2) 0.041(3) 0.026(2) 0.004(2) 0.000(2) 0.006(2)
O34 0.035(3) 0.050(3) 0.023(3) 0.002(3) 0.008(2) 0.004(3)
O35 0.035(3) 0.033(3) 0.030(3) 0.006(2) 0.008(2) 0.007(2)
O36 0.039(3) 0.037(3) 0.035(3) 0.004(2) 0.009(2) 0.003(2)
O38 0.025(3) 0.041(3) 0.025(2) -0.006(2) -0.003(2) 0.001(2)
O37 0.031(3) 0.046(3) 0.026(3) 0.005(2) 0.004(2) 0.000(2)
O39 0.023(2) 0.044(3) 0.028(2) 0.002(2) -0.002(2) 0.003(2)
O40 0.034(3) 0.037(3) 0.034(3) -0.004(3) 0.003(3) -0.004(3)
O41 0.024(4) 0.057(5) 0.043(4) 0.003(4) -0.001(3) -0.002(3)
O43 0.030(3) 0.049(3) 0.029(3) 0.006(2) 0.000(2) 0.011(2)
O42 0.032(3) 0.053(3) 0.028(3) 0.003(2) 0.009(2) 0.011(3)
O44 0.028(3) 0.051(3) 0.029(3) -0.001(3) -0.003(2) 0.004(3)
O45 0.033(3) 0.051(3) 0.023(3) 0.004(3) -0.002(2) 0.008(3)
O46 0.030(3) 0.051(3) 0.024(3) -0.002(3) -0.005(2) 0.006(3)
O47 0.038(4) 0.054(4) 0.025(3) 0.009(3) 0.003(3) 0.000(3)
O50 0.034(4) 0.035(4) 0.031(4) 0.003(3) 0.008(3) 0.000(3)
O48 0.037(3) 0.048(3) 0.025(3) 0.001(3) 0.009(3) 0.002(3)
O49 0.040(4) 0.053(4) 0.027(4) -0.010(3) -0.001(3) 0.005(3)
O51 0.031(3) 0.036(3) 0.028(3) 0.002(2) -0.002(2) 0.004(2)
O53 0.038(4) 0.042(4) 0.037(4) 0.011(3) -0.004(3) -0.005(3)
O52 0.034(4) 0.042(4) 0.039(4) -0.003(3) -0.003(3) 0.001(3)
O54 0.022(3) 0.052(3) 0.031(3) 0.004(3) 0.000(2) 0.005(2)
O55 0.030(3) 0.046(3) 0.029(3) 0.003(2) 0.006(2) 0.015(2)
O56 0.037(4) 0.062(5) 0.040(4) 0.005(4) 0.012(3) 0.021(4)
O57 0.039(3) 0.045(3) 0.022(3) 0.003(3) -0.002(3) 0.002(3)
O58 0.031(3) 0.045(3) 0.023(2) 0.008(2) 0.004(2) 0.012(2)
O59 0.037(3) 0.039(3) 0.032(3) 0.006(3) 0.011(3) 0.001(3)
O61 0.024(3) 0.052(3) 0.032(3) 0.006(3) 0.002(2) 0.006(2)
O60 0.046(4) 0.070(5) 0.031(4) 0.000(4) 0.021(3) 0.007(4)
O62 0.029(4) 0.067(5) 0.040(4) 0.009(4) 0.003(3) -0.001(4)
O63 0.037(4) 0.072(5) 0.028(4) -0.003(4) -0.006(3) 0.011(4)
O64 0.035(4) 0.056(4) 0.028(4) -0.013(3) 0.005(3) 0.006(3)
O66 0.051(4) 0.052(4) 0.028(4) -0.012(3) 0.003(3) 0.007(4)
O65 0.046(4) 0.044(4) 0.032(4) -0.010(3) 0.003(3) 0.002(3)
O67 0.025(3) 0.056(3) 0.031(3) 0.008(3) 0.001(2) 0.010(3)
O68 0.030(3) 0.054(3) 0.029(3) 0.005(2) 0.007(2) 0.006(2)
O69 0.035(3) 0.051(3) 0.026(3) 0.001(3) 0.011(2) 0.010(3)
O70 0.030(3) 0.036(4) 0.031(3) 0.002(3) 0.002(3) 0.008(3)
O71 0.038(4) 0.056(4) 0.023(3) 0.009(3) 0.008(3) 0.009(3)
O72 0.031(4) 0.067(5) 0.036(4) 0.015(4) 0.004(3) 0.023(4)
N10 0.042(6) 0.044(6) 0.032(5) -0.008(4) 0.011(4) -0.006(5)
C1 0.066(5) 0.074(5) 0.051(5) -0.009(5) 0.023(4) -0.004(5)
C2 0.069(5) 0.078(5) 0.053(5) -0.008(5) 0.025(4) -0.011(5)
C3 0.051(6) 0.061(6) 0.028(5) -0.014(5) 0.024(4) -0.001(5)
N11 0.081(9) 0.075(9) 0.054(7) -0.019(6) 0.017(7) 0.000(7)
N12 0.072(8) 0.087(9) 0.068(8) -0.009(7) 0.026(7) 0.009(7)
C4 0.070(6) 0.095(6) 0.082(6) 0.006(6) 0.007(5) -0.008(5)
N8 0.094(10) 0.095(10) 0.079(10) -0.006(8) -0.004(7) 0.009(9)
O74A 0.040(5) 0.045(5) 0.039(5) 0.003(5) -0.004(5) 0.014(5)
O81 0.083(6) 0.079(6) 0.072(6) 0.026(5) -0.022(5) -0.027(5)
N7 0.047(7) 0.093(9) 0.050(8) 0.013(7) -0.002(6) -0.004(6)
N9 0.079(12) 0.126(12) 0.124(14) 0.006(11) 0.015(10) 0.008(9)
C5 0.085(5) 0.110(6) 0.092(6) 0.011(5) 0.012(5) -0.003(5)
C6 0.098(5) 0.110(5) 0.082(5) -0.013(5) 0.002(5) -0.010(5)
C7 0.096(6) 0.113(6) 0.077(6) -0.016(6) 0.005(6) -0.002(6)
N4 0.075(6) 0.080(6) 0.075(6) -0.010(6) 0.017(6) -0.003(6)
C8 0.087(5) 0.102(5) 0.086(5) -0.014(5) 0.006(5) -0.005(5)
C9 0.090(5) 0.118(5) 0.083(5) -0.015(5) 0.010(5) -0.006(5)
C10 0.099(5) 0.112(5) 0.097(5) 0.009(5) 0.019(4) 0.002(5)
N3 0.044(5) 0.086(6) 0.072(6) -0.009(5) 0.014(5) 0.010(5)
C11 0.059(5) 0.099(5) 0.074(5) -0.011(5) 0.016(4) -0.001(5)
C12 0.075(5) 0.104(6) 0.092(6) 0.008(5) 0.014(5) 0.007(5)
N1 0.054(6) 0.108(7) 0.076(6) -0.022(6) 0.017(5) 0.001(6)
C13 0.065(5) 0.103(5) 0.083(5) -0.010(5) 0.013(4) 0.008(5)
N2 0.073(6) 0.120(7) 0.096(7) -0.021(7) 0.009(6) 0.022(7)
C14 0.082(5) 0.119(5) 0.083(5) -0.012(5) 0.015(5) -0.010(5)
C15 0.104(4) 0.110(4) 0.103(4) -0.0028(19) 0.0138(19) -0.0018(19)
N6 0.083(7) 0.096(7) 0.098(7) -0.024(7) 0.009(6) 0.005(6)
C16 0.078(7) 0.124(8) 0.074(7) -0.011(7) 0.001(7) -0.004(7)
N5 0.105(14) 0.119(14) 0.106(12) 0.025(11) 0.019(10) -0.025(11)
C17 0.089(5) 0.123(5) 0.086(5) -0.015(5) 0.008(5) -0.011(5)
C19 0.092(5) 0.097(5) 0.080(5) 0.006(5) 0.024(5) -0.003(5)
C20 0.099(5) 0.104(5) 0.088(5) 0.002(5) 0.016(5) -0.002(5)
O76 0.059(3) 0.049(3) 0.045(3) 0.004(3) 0.000(3) -0.009(3)
O78 0.052(4) 0.039(4) 0.043(4) -0.003(3) 0.006(4) 0.018(3)
O79 0.080(6) 0.069(6) 0.075(6) 0.035(5) 0.020(5) 0.011(5)
O80 0.095(9) 0.064(8) 0.114(10) 0.000 -0.004(9) 0.000
O2W 0.081(4) 0.084(4) 0.082(4) 0.013(4) 0.003(4) -0.002(4)
C18 0.107(4) 0.109(4) 0.105(4) 0.0019(19) 0.0154(19) 0.0000(19)
O77 0.099(7) 0.080(6) 0.094(6) 0.006(5) 0.010(6) 0.002(6)
O75B 0.087(10) 0.084(10) 0.073(10) 0.002(9) 0.004(9) -0.010(9)
O74B 0.033(4) 0.037(4) 0.030(4) -0.001(4) -0.002(4) 0.007(4)
O1W 0.080(8) 0.074(8) 0.084(8) 0.013(8) -0.001(8) 0.010(8)
Ni2 0.054(13) 0.018(9) 0.047(13) -0.002(9) 0.018(10) 0.002(9)

loop_
_atom_type_symbol
_atom_type_description
_atom_type_scat_dispersion_real
_atom_type_scat_dispersion_imag
_atom_type_scat_source
C C 0.0033 0.0016 'International Tables Vol C Tables 4.2.6.8 and 6.1.1.4'
H H 0.0000 0.0000 'International Tables Vol C Tables 4.2.6.8 and 6.1.1.4'
Mo Mo -1.6832 0.6857 'International Tables Vol C Tables 4.2.6.8 and 6.1.1.4'
N N 0.0061 0.0033 'International Tables Vol C Tables 4.2.6.8 and 6.1.1.4'
Ni Ni 0.3393 1.1124 'International Tables Vol C Tables 4.2.6.8 and 6.1.1.4'
O O 0.0106 0.0060 'International Tables Vol C Tables 4.2.6.8 and 6.1.1.4'
P P 0.1023 0.0942 'International Tables Vol C Tables 4.2.6.8 and 6.1.1.4'
Sr Sr -1.5307 3.2498 'International Tables Vol C Tables 4.2.6.8 and 6.1.1.4'

loop_
_geom_angle_atom_site_label_1
_geom_angle_atom_site_label_2
_geom_angle_atom_site_label_3
_geom_angle
_geom_angle_site_symmetry_1
_geom_angle_site_symmetry_3
Sr3 O75A H75D 98.4 . .
Sr3 O75A H75C 125.5 . .
H75D O75A H75C 96.5 . .
Sr3 O75A H75B 89.0 . .
H75D O75A H75B 109.0 . .
H75C O75A H75B 133.6 . .
O50 Mo1 O15 102.7(3) . .
O50 Mo1 O1 101.1(3) . .
O15 Mo1 O1 101.3(3) . .
O50 Mo1 O2 96.0(3) . .
O15 Mo1 O2 89.9(3) . .
O1 Mo1 O2 156.9(3) . .
O50 Mo1 O3 92.9(3) . .
O15 Mo1 O3 162.7(3) . .
O1 Mo1 O3 82.6(3) . .
O2 Mo1 O3 81.1(3) . .
O50 Mo1 O4 169.6(3) . .
O15 Mo1 O4 87.1(3) . .
O1 Mo1 O4 79.9(3) . .
O2 Mo1 O4 80.6(2) . .
O3 Mo1 O4 76.9(2) . .
O50 Mo1 Sr1 129.0(2) . .
O15 Mo1 Sr1 122.8(2) . .
O1 Mo1 Sr1 51.8(2) . .
O2 Mo1 Sr1 105.15(19) . .
O3 Mo1 Sr1 47.34(17) . .
O4 Mo1 Sr1 44.08(16) . .
O70 Mo2 O40 102.9(3) . .
O70 Mo2 O1 98.7(3) . .
O40 Mo2 O1 98.2(3) . .
O70 Mo2 O17 98.7(3) . .
O40 Mo2 O17 97.2(3) . .
O1 Mo2 O17 153.5(3) . .
O70 Mo2 O5 89.5(3) . .
O40 Mo2 O5 167.5(3) . .
O1 Mo2 O5 78.3(3) . .
O17 Mo2 O5 82.0(3) . .
O70 Mo2 O6 166.5(3) . .
O40 Mo2 O6 90.5(3) . .
O1 Mo2 O6 77.2(3) . .
O17 Mo2 O6 81.2(3) . .
O5 Mo2 O6 77.1(2) . .
O70 Mo2 Sr1 124.2(2) . .
O40 Mo2 Sr1 123.8(2) . .
O1 Mo2 Sr1 50.2(2) . .
O17 Mo2 Sr1 103.4(2) . .
O5 Mo2 Sr1 45.19(16) . .
O6 Mo2 Sr1 43.68(17) . .
O49 Mo3 O38 104.5(4) . .
O49 Mo3 O46 102.1(3) . .
O38 Mo3 O46 99.4(3) . .
O49 Mo3 O32 97.8(3) . .
O38 Mo3 O32 151.6(3) . .
O46 Mo3 O32 92.7(3) . .
O49 Mo3 O23 97.9(3) . .
O38 Mo3 O23 85.7(3) . .
O46 Mo3 O23 157.3(3) . .
O32 Mo3 O23 73.8(3) . .
O49 Mo3 O20 169.8(3) . .
O38 Mo3 O20 85.7(3) . .
O46 Mo3 O20 74.7(3) . .
O32 Mo3 O20 72.8(3) . .
O23 Mo3 O20 83.7(2) . .
O71 Mo4 O58 103.9(4) . .
O71 Mo4 O45 101.5(3) . .
O58 Mo4 O45 99.2(3) . .
O71 Mo4 O32 98.7(3) . .
O58 Mo4 O32 151.5(3) . .
O45 Mo4 O32 93.1(3) . .
O71 Mo4 O30 98.9(3) . .
O58 Mo4 O30 86.3(3) . .
O45 Mo4 O30 156.9(3) . .
O32 Mo4 O30 73.2(3) . .
O71 Mo4 O20 170.2(3) . .
O58 Mo4 O20 85.8(3) . .
O45 Mo4 O20 75.4(3) . .
O32 Mo4 O20 72.5(2) . .
O30 Mo4 O20 82.7(2) . .
O53 Mo5 O7 99.7(3) . .
O53 Mo5 O16 100.2(3) . .
O7 Mo5 O16 93.4(3) . .
O53 Mo5 O12 96.3(3) . .
O7 Mo5 O12 93.6(3) . .
O16 Mo5 O12 160.7(3) . .
O53 Mo5 O37 92.5(3) . .
O7 Mo5 O37 167.3(3) . .
O16 Mo5 O37 87.6(3) . .
O12 Mo5 O37 81.6(3) . .
O53 Mo5 O24 172.9(3) . .
O7 Mo5 O24 85.7(3) . .
O16 Mo5 O24 84.0(3) . .
O12 Mo5 O24 78.6(2) . .
O37 Mo5 O24 81.9(3) . .
O66 Mo6 O9 104.6(4) . .
O66 Mo6 O69 101.6(4) . .
O9 Mo6 O69 100.1(3) . .
O66 Mo6 O18 99.3(3) . .
O9 Mo6 O18 150.5(3) . .
O69 Mo6 O18 91.7(3) . .
O66 Mo6 O31 98.4(3) . .
O9 Mo6 O31 86.4(3) . .
O69 Mo6 O31 156.6(3) . .
O18 Mo6 O31 73.1(3) . .
O66 Mo6 O19 170.5(3) . .
O9 Mo6 O19 84.7(3) . .
O69 Mo6 O19 74.5(3) . .
O18 Mo6 O19 72.4(3) . .
O31 Mo6 O19 83.9(2) . .
O47 Mo7 O37 104.6(4) . .
O47 Mo7 O34 101.6(3) . .
O37 Mo7 O34 100.1(3) . .
O47 Mo7 O18 98.2(3) . .
O37 Mo7 O18 151.0(3) . .
O34 Mo7 O18 92.6(3) . .
O47 Mo7 O22 98.1(3) . .
O37 Mo7 O22 86.4(3) . .
O34 Mo7 O22 156.9(3) . .
O18 Mo7 O22 72.6(3) . .
O47 Mo7 O19 170.3(3) . .
O37 Mo7 O19 85.1(3) . .
O34 Mo7 O19 76.0(3) . .
O18 Mo7 O19 72.7(3) . .
O22 Mo7 O19 82.6(2) . .
O64 Mo8 O48 102.7(4) . .
O64 Mo8 O2 104.6(3) . .
O48 Mo8 O2 102.8(3) . .
O64 Mo8 O32 98.0(3) . .
O48 Mo8 O32 99.1(3) . .
O2 Mo8 O32 143.9(3) . .
O64 Mo8 O30 165.6(3) . .
O48 Mo8 O30 86.4(3) . .
O2 Mo8 O30 83.9(3) . .
O32 Mo8 O30 69.2(3) . .
O64 Mo8 O23 86.7(3) . .
O48 Mo8 O23 166.1(3) . .
O2 Mo8 O23 84.4(3) . .
O32 Mo8 O23 69.1(2) . .
O30 Mo8 O23 82.5(2) . .
O52 Mo9 O7 97.9(3) . .
O52 Mo9 O39 100.2(3) . .
O7 Mo9 O39 91.7(3) . .
O52 Mo9 O38 94.3(3) . .
O7 Mo9 O38 167.3(3) . .
O39 Mo9 O38 89.5(3) . .
O52 Mo9 O11 96.6(3) . .
O7 Mo9 O11 92.6(3) . .
O39 Mo9 O11 161.9(3) . .
O38 Mo9 O11 82.6(3) . .
O52 Mo9 O27 174.6(3) . .
O7 Mo9 O27 83.8(3) . .
O39 Mo9 O27 84.8(3) . .
O38 Mo9 O27 83.8(3) . .
O11 Mo9 O27 78.2(2) . .
O63 Mo10 O44 104.7(4) . .
O63 Mo10 O43 104.3(4) . .
O44 Mo10 O43 95.0(3) . .
O63 Mo10 O46 97.9(3) . .
O44 Mo10 O46 90.6(3) . .
O43 Mo10 O46 154.8(3) . .
O63 Mo10 O45 96.6(4) . .
O44 Mo10 O45 156.9(3) . .
O43 Mo10 O45 88.0(3) . .
O46 Mo10 O45 77.7(3) . .
O63 Mo10 O20 164.1(3) . .
O44 Mo10 O20 86.8(3) . .
O43 Mo10 O20 85.2(3) . .
O46 Mo10 O20 70.6(2) . .
O45 Mo10 O20 70.6(2) . .
O72 Mo11 O8 99.6(3) . .
O72 Mo11 O28 100.7(4) . .
O8 Mo11 O28 91.7(3) . .
O72 Mo11 O54 100.0(4) . .
O8 Mo11 O54 90.5(3) . .
O28 Mo11 O54 158.6(3) . .
O72 Mo11 O43 92.7(3) . .
O8 Mo11 O43 167.2(3) . .
O28 Mo11 O43 89.4(3) . .
O54 Mo11 O43 83.9(3) . .
O72 Mo11 O33 168.8(4) . .
O8 Mo11 O33 88.4(3) . .
O28 Mo11 O33 86.7(3) . .
O54 Mo11 O33 72.0(3) . .
O43 Mo11 O33 78.9(3) . .
O56 Mo12 O8 100.4(3) . .
O56 Mo12 O55 100.6(4) . .
O8 Mo12 O55 92.1(3) . .
O56 Mo12 O67 101.0(4) . .
O8 Mo12 O67 92.0(3) . .
O55 Mo12 O67 156.9(3) . .
O56 Mo12 O42 92.4(3) . .
O8 Mo12 O42 166.9(3) . .
O55 Mo12 O42 88.2(3) . .
O67 Mo12 O42 82.8(3) . .
O56 Mo12 O13 169.6(3) . .
O8 Mo12 O13 87.8(3) . .
O55 Mo12 O13 85.3(3) . .
O67 Mo12 O13 72.2(3) . .
O42 Mo12 O13 79.1(3) . .
O62 Mo13 O61 99.3(4) . .
O62 Mo13 O16 101.7(4) . .
O61 Mo13 O16 90.5(3) . .
O62 Mo13 O67 101.1(4) . .
O61 Mo13 O67 93.5(3) . .
O16 Mo13 O67 155.9(3) . .
O62 Mo13 O68 93.5(3) . .
O61 Mo13 O68 167.2(3) . .
O16 Mo13 O68 87.2(3) . .
O67 Mo13 O68 83.7(3) . .
O62 Mo13 O13 169.8(3) . .
O61 Mo13 O13 88.8(3) . .
O16 Mo13 O13 84.4(3) . .
O67 Mo13 O13 72.0(3) . .
O68 Mo13 O13 78.5(3) . .
O14 Mo14 O21 99.2(3) . .
O14 Mo14 O28 100.2(3) . .
O21 Mo14 O28 92.8(3) . .
O14 Mo14 O35 96.4(3) . .
O21 Mo14 O35 93.3(3) . .
O28 Mo14 O35 161.1(3) . .
O14 Mo14 O58 93.5(3) . .
O21 Mo14 O58 167.0(3) . .
O28 Mo14 O58 87.4(3) . .
O35 Mo14 O58 82.7(3) . .
O14 Mo14 O26 174.3(3) . .
O21 Mo14 O26 84.8(3) . .
O28 Mo14 O26 83.6(3) . .
O35 Mo14 O26 79.2(3) . .
O58 Mo14 O26 82.3(3) . .
O65 Mo15 O57 103.1(4) . .
O65 Mo15 O17 105.0(3) . .
O57 Mo15 O17 101.7(3) . .
O65 Mo15 O18 96.7(3) . .
O57 Mo15 O18 100.3(3) . .
O17 Mo15 O18 144.4(3) . .
O65 Mo15 O22 164.3(3) . .
O57 Mo15 O22 86.6(3) . .
O17 Mo15 O22 84.6(3) . .
O18 Mo15 O22 69.2(3) . .
O65 Mo15 O31 86.5(3) . .
O57 Mo15 O31 166.5(3) . .
O17 Mo15 O31 84.7(3) . .
O18 Mo15 O31 68.7(3) . .
O22 Mo15 O31 82.1(2) . .
O65 Mo15 Sr2 118.1(3) . .
O57 Mo15 Sr2 31.0(2) . .
O17 Mo15 Sr2 71.7(2) . .
O18 Mo15 Sr2 121.6(2) . .
O22 Mo15 Sr2 76.33(17) . .
O31 Mo15 Sr2 149.17(16) . .
O41 Mo16 O39 101.9(3) . .
O41 Mo16 O61 99.2(4) . .
O39 Mo16 O61 91.6(3) . .
O41 Mo16 O54 100.8(3) . .
O39 Mo16 O54 156.5(3) . .
O61 Mo16 O54 90.5(3) . .
O41 Mo16 O44 93.5(3) . .
O39 Mo16 O44 88.6(3) . .
O61 Mo16 O44 167.0(3) . .
O54 Mo16 O44 84.2(3) . .
O41 Mo16 O33 169.4(3) . .
O39 Mo16 O33 85.6(3) . .
O61 Mo16 O33 88.0(3) . .
O54 Mo16 O33 71.1(3) . .
O44 Mo16 O33 79.0(3) . .
O60 Mo17 O42 103.8(4) . .
O60 Mo17 O68 104.7(4) . .
O42 Mo17 O68 96.4(3) . .
O60 Mo17 O69 96.8(4) . .
O42 Mo17 O69 90.1(3) . .
O68 Mo17 O69 155.3(3) . .
O60 Mo17 O34 96.9(3) . .
O42 Mo17 O34 156.2(3) . .
O68 Mo17 O34 89.6(3) . .
O69 Mo17 O34 75.7(3) . .
O60 Mo17 O19 164.0(3) . .
O42 Mo17 O19 86.6(3) . .
O68 Mo17 O19 85.8(3) . .
O69 Mo17 O19 70.7(3) . .
O34 Mo17 O19 70.8(2) . .
O78 Mo18 O21 99.0(4) . .
O78 Mo18 O55 100.6(4) . .
O21 Mo18 O55 93.2(3) . .
O78 Mo18 O36 96.2(4) . .
O21 Mo18 O36 93.1(3) . .
O55 Mo18 O36 160.8(3) . .
O78 Mo18 O9 93.2(3) . .
O21 Mo18 O9 167.4(3) . .
O55 Mo18 O9 87.7(3) . .
O36 Mo18 O9 82.2(3) . .
O78 Mo18 O25 173.3(3) . .
O21 Mo18 O25 85.5(3) . .
O55 Mo18 O25 84.1(3) . .
O36 Mo18 O25 78.4(3) . .
O9 Mo18 O25 82.1(3) . .
O4 Sr1 O6 117.5(2) . .
O4 Sr1 O5 82.8(2) . .
O6 Sr1 O5 65.8(2) . .
O4 Sr1 O25 168.8(2) . .
O6 Sr1 O25 73.7(2) . .
O5 Sr1 O25 103.2(2) . .
O4 Sr1 O3 64.2(2) . .
O6 Sr1 O3 82.6(2) . .
O5 Sr1 O3 116.0(2) . .
O25 Sr1 O3 119.7(2) . .
O4 Sr1 O24 119.2(2) . .
O6 Sr1 O24 102.4(2) . .
O5 Sr1 O24 73.81(19) . .
O25 Sr1 O24 55.0(2) . .
O3 Sr1 O24 170.1(2) . .
O4 Sr1 O26 98.7(2) . .
O6 Sr1 O26 120.7(2) . .
O5 Sr1 O26 170.6(2) . .
O25 Sr1 O26 73.8(2) . .
O3 Sr1 O26 72.6(2) . .
O24 Sr1 O26 97.56(19) . .
O4 Sr1 O27 70.9(2) . .
O6 Sr1 O27 171.6(2) . .
O5 Sr1 O27 118.0(2) . .
O25 Sr1 O27 97.9(2) . .
O3 Sr1 O27 101.3(2) . .
O24 Sr1 O27 72.6(2) . .
O26 Sr1 O27 54.6(2) . .
O4 Sr1 O1 59.33(19) . .
O6 Sr1 O1 58.2(2) . .
O5 Sr1 O1 58.01(19) . .
O25 Sr1 O1 131.9(2) . .
O3 Sr1 O1 58.05(19) . .
O24 Sr1 O1 131.80(19) . .
O26 Sr1 O1 130.61(19) . .
O27 Sr1 O1 130.21(19) . .
O4 Sr1 P1 145.37(16) . .
O6 Sr1 P1 89.27(15) . .
O5 Sr1 P1 89.73(14) . .
O25 Sr1 P1 27.57(15) . .
O3 Sr1 P1 146.15(15) . .
O24 Sr1 P1 27.55(15) . .
O26 Sr1 P1 83.79(14) . .
O27 Sr1 P1 83.32(14) . .
O1 Sr1 P1 140.41(14) . .
O4 Sr1 P2 85.79(15) . .
O6 Sr1 P2 147.03(16) . .
O5 Sr1 P2 144.79(15) . .
O25 Sr1 P2 83.92(15) . .
O3 Sr1 P2 88.04(15) . .
O24 Sr1 P2 83.15(14) . .
O26 Sr1 P2 27.26(15) . .
O27 Sr1 P2 27.42(14) . .
O1 Sr1 P2 138.51(14) . .
P1 Sr1 P2 81.08(6) . .
O4 Sr1 Mo1 38.63(15) . .
O6 Sr1 Mo1 83.39(15) . .
O5 Sr1 Mo1 83.47(14) . .
O25 Sr1 Mo1 150.42(15) . .
O3 Sr1 Mo1 36.86(14) . .
O24 Sr1 Mo1 151.25(14) . .
O26 Sr1 Mo1 103.54(14) . .
O27 Sr1 Mo1 104.27(14) . .
O1 Sr1 Mo1 31.17(13) . .
P1 Sr1 Mo1 171.56(5) . .
P2 Sr1 Mo1 107.36(5) . .
O51 Sr2 O51 174.0(3) . 2_655
O51 Sr2 O80 87.01(17) . .
O51 Sr2 O80 87.01(17) 2_655 .
O51 Sr2 O79 87.4(3) . .
O51 Sr2 O79 90.8(3) 2_655 .
O80 Sr2 O79 71.9(2) . .
O51 Sr2 O79 90.8(3) . 2_655
O51 Sr2 O79 87.4(3) 2_655 2_655
O80 Sr2 O79 71.9(2) . 2_655
O79 Sr2 O79 143.8(5) . 2_655
O51 Sr2 O57 78.2(2) . .
O51 Sr2 O57 106.5(2) 2_655 .
O80 Sr2 O57 139.74(16) . .
O79 Sr2 O57 70.2(3) . .
O79 Sr2 O57 144.4(3) 2_655 .
O51 Sr2 O57 106.5(2) . 2_655
O51 Sr2 O57 78.2(2) 2_655 2_655
O80 Sr2 O57 139.74(16) . 2_655
O79 Sr2 O57 144.4(3) . 2_655
O79 Sr2 O57 70.2(3) 2_655 2_655
O57 Sr2 O57 80.5(3) . 2_655
O51 Sr2 Mo15 119.76(17) . 2_655
O51 Sr2 Mo15 65.76(16) 2_655 2_655
O80 Sr2 Mo15 145.476(18) . 2_655
O79 Sr2 Mo15 126.3(3) . 2_655
O79 Sr2 Mo15 85.5(2) 2_655 2_655
O57 Sr2 Mo15 71.64(17) . 2_655
O57 Sr2 Mo15 19.54(15) 2_655 2_655
O51 Sr2 Mo15 65.76(16) . .
O51 Sr2 Mo15 119.76(17) 2_655 .
O80 Sr2 Mo15 145.476(18) . .
O79 Sr2 Mo15 85.5(2) . .
O79 Sr2 Mo15 126.3(3) 2_655 .
O57 Sr2 Mo15 19.54(15) . .
O57 Sr2 Mo15 71.64(16) 2_655 .
Mo15 Sr2 Mo15 69.05(4) 2_655 .
O29 Ni1 O29 179.997(1) . 3_655
O29 Ni1 O15 93.0(3) . .
O29 Ni1 O15 87.0(3) 3_655 .
O29 Ni1 O15 87.0(3) . 3_655
O29 Ni1 O15 93.0(3) 3_655 3_655
O15 Ni1 O15 180.0 . 3_655
O29 Ni1 O74A 85.3(4) . 3_655
O29 Ni1 O74A 94.7(4) 3_655 3_655
O15 Ni1 O74A 92.6(4) . 3_655
O15 Ni1 O74A 87.4(4) 3_655 3_655
O29 Ni1 O74A 94.7(4) . .
O29 Ni1 O74A 85.3(4) 3_655 .
O15 Ni1 O74A 87.4(4) . .
O15 Ni1 O74A 92.6(4) 3_655 .
O74A Ni1 O74A 179.998(1) 3_655 .
O59 Sr3 O81 88.4(3) 3_665 .
O59 Sr3 O77 99.2(3) 3_665 .
O81 Sr3 O77 139.5(4) . .
O59 Sr3 O10 151.1(2) 3_665 .
O81 Sr3 O10 112.6(3) . .
O77 Sr3 O10 78.0(3) . .
O59 Sr3 O40 93.9(2) 3_665 .
O81 Sr3 O40 73.3(3) . .
O77 Sr3 O40 144.5(3) . .
O10 Sr3 O40 74.8(2) . .
O59 Sr3 O76 72.7(3) 3_665 .
O81 Sr3 O76 143.6(3) . .
O77 Sr3 O76 75.6(3) . .
O10 Sr3 O76 78.8(3) . .
O40 Sr3 O76 77.1(3) . .
O59 Sr3 O75B 140.5(7) 3_665 .
O81 Sr3 O75B 76.3(8) . .
O77 Sr3 O75B 72.6(8) . .
O10 Sr3 O75B 66.8(7) . .
O40 Sr3 O75B 115.4(8) . .
O76 Sr3 O75B 136.9(7) . .
O59 Sr3 O48 75.6(2) 3_665 3_665
O81 Sr3 O48 71.2(3) . 3_665
O77 Sr3 O48 72.4(3) . 3_665
O10 Sr3 O48 128.8(2) . 3_665
O40 Sr3 O48 143.0(2) . 3_665
O76 Sr3 O48 129.9(2) . 3_665
O75B Sr3 O48 65.0(7) . 3_665
O59 Sr3 O75A 152.5(4) 3_665 .
O81 Sr3 O75A 66.6(5) . .
O77 Sr3 O75A 93.1(5) . .
O10 Sr3 O75A 55.8(4) . .
O40 Sr3 O75A 90.1(5) . .
O76 Sr3 O75A 134.5(4) . .
O75B Sr3 O75A 25.3(7) . .
O48 Sr3 O75A 84.9(4) 3_665 .
O59 Sr3 P3 133.58(18) 3_665 .
O81 Sr3 P3 120.4(2) . .
O77 Sr3 P3 82.1(3) . .
O10 Sr3 P3 17.85(16) . .
O40 Sr3 P3 65.33(16) . .
O76 Sr3 P3 62.6(2) . .
O75B Sr3 P3 84.6(7) . .
O48 Sr3 P3 144.73(16) 3_665 .
O75A Sr3 P3 72.3(4) . .
O59 Sr3 Ni2 43.63(17) 3_665 .
O81 Sr3 Ni2 123.8(3) . .
O77 Sr3 Ni2 85.5(3) . .
O10 Sr3 Ni2 107.67(16) . .
O40 Sr3 Ni2 81.59(16) . .
O76 Sr3 Ni2 29.1(2) . .
O75B Sr3 Ni2 158.0(7) . .
O48 Sr3 Ni2 110.47(14) 3_665 .
O75A Sr3 Ni2 163.1(4) . .
P3 Sr3 Ni2 90.85(5) . .
O59 Sr3 H76A 85.0 3_665 .
O81 Sr3 H76A 134.2 . .
O77 Sr3 H76A 86.3 . .
O10 Sr3 H76A 66.2 . .
O40 Sr3 H76A 62.1 . .
O76 Sr3 H76A 18.2 . .
O75B Sr3 H76A 131.3 . .
O48 Sr3 H76A 148.1 3_665 .
O75A Sr3 H76A 120.5 . .
P3 Sr3 H76A 48.6 . .
Ni2 Sr3 H76A 42.6 . .
O24 P1 O25 108.3(4) . .
O24 P1 O13 111.1(4) . .
O25 P1 O13 111.3(4) . .
O24 P1 O19 109.2(4) . .
O25 P1 O19 109.4(4) . .
O13 P1 O19 107.5(4) . .
O24 P1 Sr1 54.8(3) . .
O25 P1 Sr1 53.7(3) . .
O13 P1 Sr1 123.8(3) . .
O19 P1 Sr1 128.7(3) . .
O26 P2 O27 108.5(4) . .
O26 P2 O33 111.4(4) . .
O27 P2 O33 110.5(4) . .
O26 P2 O20 110.2(4) . .
O27 P2 O20 109.5(4) . .
O33 P2 O20 106.7(4) . .
O26 P2 Sr1 53.8(2) . .
O27 P2 Sr1 55.0(3) . .
O33 P2 Sr1 123.3(3) . .
O20 P2 Sr1 130.0(3) . .
O10 P3 O6 112.7(4) . .
O10 P3 O36 109.6(4) . .
O6 P3 O36 108.6(4) . .
O10 P3 O31 110.1(4) . .
O6 P3 O31 107.2(4) . .
O36 P3 O31 108.5(4) . .
O10 P3 Sr1 143.5(3) . .
O6 P3 Sr1 32.0(3) . .
O36 P3 Sr1 85.3(3) . .
O31 P3 Sr1 95.2(3) . .
O10 P3 Sr3 31.9(3) . .
O6 P3 Sr3 84.5(3) . .
O36 P3 Sr3 107.3(3) . .
O31 P3 Sr3 135.9(3) . .
Sr1 P3 Sr3 112.56(7) . .
O4 P4 O29 111.7(4) . .
O4 P4 O11 110.0(4) . .
O29 P4 O11 109.2(4) . .
O4 P4 O23 107.7(4) . .
O29 P4 O23 108.6(4) . .
O11 P4 O23 109.6(4) . .
O4 P4 Sr1 29.6(2) . .
O29 P4 Sr1 139.9(3) . .
O11 P4 Sr1 88.0(3) . .
O23 P4 Sr1 98.4(3) . .
O59 P5 O35 111.3(4) . .
O59 P5 O3 112.4(4) . .
O35 P5 O3 107.4(4) . .
O59 P5 O30 110.5(4) . .
O35 P5 O30 108.8(4) . .
O3 P5 O30 106.2(4) . .
O51 P6 O5 113.9(4) . .
O51 P6 O12 109.5(4) . .
O5 P6 O12 108.3(4) . .
O51 P6 O22 109.3(4) . .
O5 P6 O22 106.5(4) . .
O12 P6 O22 109.3(4) . .
Mo1 O1 Mo2 164.8(4) . .
Mo1 O1 Sr1 97.0(3) . .
Mo2 O1 Sr1 98.2(2) . .
Mo8 O2 Mo1 156.7(4) . .
P6 O5 Mo2 126.3(4) . .
P6 O5 Sr1 127.4(3) . .
Mo2 O5 Sr1 97.3(2) . .
P3 O6 Mo2 125.5(4) . .
P3 O6 Sr1 129.6(4) . .
Mo2 O6 Sr1 98.6(2) . .
P4 O4 Mo1 125.4(4) . .
P4 O4 Sr1 133.2(4) . .
Mo1 O4 Sr1 97.3(2) . .
P5 O3 Mo1 128.0(4) . .
P5 O3 Sr1 128.9(4) . .
Mo1 O3 Sr1 95.8(2) . .
Mo5 O7 Mo9 170.4(4) . .
Mo12 O8 Mo11 170.2(4) . .
Mo6 O9 Mo18 147.9(4) . .
P3 O10 Sr3 130.3(4) . .
P4 O11 Mo9 135.0(4) . .
P6 O12 Mo5 137.7(4) . .
P1 O13 Mo12 128.3(4) . .
P1 O13 Mo13 128.6(4) . .
Mo12 O13 Mo13 94.8(2) . .
Mo1 O15 Ni1 139.7(4) . .
Mo13 O16 Mo5 159.3(4) . .
Mo15 O17 Mo2 157.0(4) . .
Mo15 O18 Mo6 111.9(3) . .
Mo15 O18 Mo7 110.7(3) . .
Mo6 O18 Mo7 117.1(3) . .
P1 O19 Mo7 126.5(4) . .
P1 O19 Mo17 120.2(4) . .
Mo7 O19 Mo17 90.2(2) . .
P1 O19 Mo6 126.0(4) . .
Mo7 O19 Mo6 93.4(2) . .
Mo17 O19 Mo6 90.0(2) . .
P2 O20 Mo3 126.8(4) . .
P2 O20 Mo4 125.4(4) . .
Mo3 O20 Mo4 93.6(2) . .
P2 O20 Mo10 120.5(3) . .
Mo3 O20 Mo10 89.8(2) . .
Mo4 O20 Mo10 90.2(2) . .
Mo18 O21 Mo14 169.3(4) . .
P6 O22 Mo7 134.1(4) . .
P6 O22 Mo15 121.7(4) . .
Mo7 O22 Mo15 99.4(3) . .
P4 O23 Mo3 137.5(4) . .
P4 O23 Mo8 121.7(4) . .
Mo3 O23 Mo8 99.2(3) . .
P1 O25 Mo18 131.0(4) . .
P1 O25 Sr1 98.7(3) . .
Mo18 O25 Sr1 129.8(3) . .
P1 O24 Mo5 131.5(4) . .
P1 O24 Sr1 97.6(3) . .
Mo5 O24 Sr1 130.5(3) . .
P2 O26 Mo14 131.3(4) . .
P2 O26 Sr1 99.0(3) . .
Mo14 O26 Sr1 129.4(3) . .
P2 O27 Mo9 130.8(4) . .
P2 O27 Sr1 97.6(3) . .
Mo9 O27 Sr1 131.4(3) . .
Mo14 O28 Mo11 158.2(4) . .
P4 O29 Ni1 126.3(4) . .
P5 O30 Mo4 135.0(4) . .
P5 O30 Mo8 120.3(4) . .
Mo4 O30 Mo8 99.7(3) . .
P3 O31 Mo6 136.5(4) . .
P3 O31 Mo15 121.6(4) . .
Mo6 O31 Mo15 99.4(3) . .
Mo3 O32 Mo8 111.3(3) . .
Mo3 O32 Mo4 117.0(3) . .
Mo8 O32 Mo4 110.3(3) . .
P2 O33 Mo11 127.3(4) . .
P2 O33 Mo16 128.5(4) . .
Mo11 O33 Mo16 96.3(2) . .
Mo7 O34 Mo17 122.0(3) . .
P5 O35 Mo14 137.2(4) . .
P3 O36 Mo18 137.7(5) . .
Mo3 O38 Mo9 147.5(4) . .
Mo7 O37 Mo5 148.0(4) . .
Mo16 O39 Mo9 157.6(4) . .
Mo2 O40 Sr3 142.6(4) . .
Mo10 O43 Mo11 141.1(4) . .
Mo17 O42 Mo12 139.6(4) . .
Mo10 O44 Mo16 140.8(4) . .
Mo4 O45 Mo10 123.1(4) . .
Mo3 O46 Mo10 124.0(4) . .
Mo8 O48 Sr3 130.2(4) . 3_665
P6 O51 Sr2 143.8(4) . .
Mo16 O54 Mo11 120.5(3) . .
Mo18 O55 Mo12 159.0(4) . .
Mo15 O57 Sr2 129.4(4) . .
Mo4 O58 Mo14 147.6(4) . .
P5 O59 Sr3 147.6(5) . 3_665
Mo13 O61 Mo16 171.0(4) . .
Mo13 O67 Mo12 120.9(4) . .
Mo17 O68 Mo13 140.2(4) . .
Mo6 O69 Mo17 123.6(4) . .
N11 N10 C1 109.2(10) . .
N11 N10 C2 125.5(11) . .
C1 N10 C2 125.2(10) . .
N12 C1 N10 106.7(12) . .
N12 C1 H1 126.4 . .
N10 C1 H1 126.9 . .
N10 C2 C19 114.0(13) . .
N10 C2 H2A 108.9 . .
C19 C2 H2A 109.4 . .
N10 C2 H2B 108.4 . .
C19 C2 H2B 108.3 . .
H2A C2 H2B 107.5 . .
N11 C3 N12 111.6(11) . .
N11 C3 H3 124.1 . .
N12 C3 H3 124.4 . .
C3 N11 N10 107.2(11) . .
C3 N11 H11 126.4 . .
N10 N11 H11 126.4 . .
C3 N12 C1 105.2(12) . .
N9 C4 N8 107.4(18) . .
N9 C4 H4 126.5 . .
N8 C4 H4 126.1 . .
C4 N8 N7 105.6(15) . .
C4 N8 H8 127.6 . .
N7 N8 H8 126.8 . .
Ni1 O74A H74A 111.8 . .
Ni1 O74A H74B 111.3 . .
Ni1 O74A H74D 109.6 . .
H74A O74A H74D 109.0 . .
H74B O74A H74D 107.9 . .
Ni1 O74A H74C 109.2 . .
H74A O74A H74C 47.3 . .
H74B O74A H74C 138.5 . .
H74D O74A H74C 65.8 . .
Sr3 O81 H81A 119.9 . .
Sr3 O81 H81B 120.1 . .
H81A O81 H81B 120.0 . .
C12 N7 N8 106.2(15) . .
C12 N7 C5 127.3(17) . .
N8 N7 C5 126.5(15) . .
C12 N9 C4 110.7(19) . .
C12 N9 H9 124.8 . .
C4 N9 H9 124.5 . .
N7 C5 C10 110.8(15) . .
N7 C5 H5A 109.9 . .
C10 C5 H5A 109.7 . .
N7 C5 H5B 109.4 . .
C10 C5 H5B 109.0 . .
H5A C5 H5B 108.0 . .
C7 C6 C9 113.6(17) . .
C7 C6 H6A 108.4 . .
C9 C6 H6A 109.2 . .
C7 C6 H6B 108.8 . .
C9 C6 H6B 109.0 . .
H6A C6 H6B 107.6 . .
C6 C7 N4 111.2(15) . .
C6 C7 H7A 109.1 . .
N4 C7 H7A 109.7 . .
C6 C7 H7B 109.5 . .
N4 C7 H7B 109.2 . .
H7A C7 H7B 108.0 . .
C8 N4 N5 111.5(16) . .
C8 N4 C7 121.0(18) . .
N5 N4 C7 127.4(16) . .
N6 C8 N4 109(2) . .
N6 C8 H8A 125.2 . .
N4 C8 H8A 125.6 . .
C6 C9 C15 121.4(18) . .
C6 C9 H9A 107.2 . .
C15 C9 H9A 107.5 . .
C6 C9 H9B 106.7 . .
C15 C9 H9B 106.6 . .
H9A C9 H9B 106.6 . .
C18 C10 C5 116.6(17) . .
C18 C10 H10A 108.9 . .
C5 C10 H10A 107.9 . .
C18 C10 H10B 107.3 . .
C5 C10 H10B 108.4 . .
H10A C10 H10B 107.4 . .
C11 N3 C13 112.4(14) . .
C11 N3 H3A 123.9 . .
C13 N3 H3A 123.7 . .
N1 C11 N3 107.6(17) . .
N1 C11 H11A 126.2 . .
N3 C11 H11A 126.2 . .
N9 C12 N7 110.0(19) . .
N9 C12 H12 125.1 . .
N7 C12 H12 124.9 . .
C11 N1 N2 106.9(16) . .
C11 N1 C14 124.6(18) . .
N2 N1 C14 128.5(15) . .
N2 C13 N3 100.3(17) . .
N2 C13 H13 130.1 . .
N3 C13 H13 129.6 . .
N1 N2 C13 112.8(15) . .
N1 N2 H2 124.1 . .
C13 N2 H2 123.1 . .
N1 C14 C17 108.7(15) . .
N1 C14 H14A 109.8 . .
C17 C14 H14A 108.6 . .
N1 C14 H14B 109.9 . .
C17 C14 H14B 111.5 . .
H14A C14 H14B 108.3 . .
C17 C15 C9 123.6(19) . .
C17 C15 H15A 107.1 . .
C9 C15 H15A 105.4 . .
C17 C15 H15B 106.7 . .
C9 C15 H15B 106.7 . .
H15A C15 H15B 106.5 . .
C8 N6 C16 115(2) . .
C8 N6 H6 122.3 . .
C16 N6 H6 122.5 . .
N6 C16 N5 104.6(17) . .
N6 C16 H16 127.9 . .
N5 C16 H16 127.5 . .
N4 N5 C16 99.2(16) . .
C15 C17 C14 117.7(17) . .
C15 C17 H17A 108.5 . .
C14 C17 H17A 109.3 . .
C15 C17 H17B 107.1 . .
C14 C17 H17B 106.5 . .
H17A C17 H17B 107.2 . .
C20 C19 C2 120.4(15) . .
C20 C19 H19A 106.9 . .
C2 C19 H19A 107.0 . .
C20 C19 H19B 107.8 . .
C2 C19 H19B 107.2 . .
H19A C19 H19B 107.0 . .
C19 C20 C18 119.4(17) . .
C19 C20 H20A 107.9 . .
C18 C20 H20A 107.8 . .
C19 C20 H20B 106.9 . .
C18 C20 H20B 107.3 . .
H20A C20 H20B 107.0 . .
Ni2 O76 Sr3 111.9(4) . .
Ni2 O76 H76A 126.4 . .
Sr3 O76 H76A 87.2 . .
Ni2 O76 H76B 111.0 . .
Sr3 O76 H76B 110.0 . .
H76A O76 H76B 107.6 . .
Sr2 O79 H79A 120.0 . .
Sr2 O79 H79B 120.0 . .
H79A O79 H79B 120.0 . .
Sr2 O80 H80A 120.0 . .
Sr2 O80 H80B 120.0 . .
H80A O80 H80B 120.1 . .
H2WA O2W H2WB 94.4 . .
C10 C18 C20 116.3(17) . .
C10 C18 H18A 107.3 . .
C20 C18 H18A 108.6 . .
C10 C18 H18B 108.8 . .
C20 C18 H18B 108.2 . .
H18A C18 H18B 107.4 . .
Sr3 O77 H77A 112.3 . .
Sr3 O77 H77B 111.5 . .
H77A O77 H77B 106.8 . .
Sr3 O75B H75A 108.5 . .
Sr3 O75B H75B 110.1 . .
H75A O75B H75B 109.4 . .
H74A O74B H74D 160.0 . .
H74B O74B H74D 109.1 . .
H74A O74B H74C 59.6 . .
H74B O74B H74C 133.4 . .
H74D O74B H74C 109.5 . .
H1WA O1W H1WB 109.4 . .
O76 Ni2 O76 179.999(2) . 3_665
O76 Ni2 Sr3 39.0(2) . .
O76 Ni2 Sr3 141.0(2) 3_665 .
O76 Ni2 Sr3 141.0(2) . 3_665
O76 Ni2 Sr3 39.0(2) 3_665 3_665
Sr3 Ni2 Sr3 179.999(2) . 3_665

loop_
_geom_bond_atom_site_label_1
_geom_bond_atom_site_label_2
_geom_bond_distance
_geom_bond_site_symmetry_2
O75A Sr3 2.97(2) .
O75A H75D 0.8315 .
O75A H75C 0.9283 .
O75A H75B 0.9781 .
Mo1 O50 1.686(7) .
Mo1 O15 1.729(6) .
Mo1 O1 1.868(6) .
Mo1 O2 2.034(6) .
Mo1 O3 2.160(6) .
Mo1 O4 2.254(7) .
Mo1 Sr1 3.5820(12) .
Mo2 O70 1.693(7) .
Mo2 O40 1.710(7) .
Mo2 O1 1.937(6) .
Mo2 O17 1.974(7) .
Mo2 O5 2.244(6) .
Mo2 O6 2.263(7) .
Mo2 Sr1 3.6566(12) .
Mo3 O49 1.683(7) .
Mo3 O38 1.791(7) .
Mo3 O46 1.815(7) .
Mo3 O32 2.054(7) .
Mo3 O23 2.111(6) .
Mo3 O20 2.399(7) .
Mo4 O71 1.693(7) .
Mo4 O58 1.767(7) .
Mo4 O45 1.806(7) .
Mo4 O32 2.057(7) .
Mo4 O30 2.109(7) .
Mo4 O20 2.412(7) .
Mo5 O53 1.675(7) .
Mo5 O7 1.848(7) .
Mo5 O16 1.894(7) .
Mo5 O12 2.024(7) .
Mo5 O37 2.058(7) .
Mo5 O24 2.203(7) .
Mo6 O66 1.681(8) .
Mo6 O9 1.775(7) .
Mo6 O69 1.811(7) .
Mo6 O18 2.044(7) .
Mo6 O31 2.114(7) .
Mo6 O19 2.423(7) .
Mo7 O47 1.693(7) .
Mo7 O37 1.768(7) .
Mo7 O34 1.800(7) .
Mo7 O18 2.065(7) .
Mo7 O22 2.124(7) .
Mo7 O19 2.393(7) .
Mo8 O64 1.700(7) .
Mo8 O48 1.721(7) .
Mo8 O2 1.800(7) .
Mo8 O32 2.055(7) .
Mo8 O30 2.303(7) .
Mo8 O23 2.339(7) .
Mo9 O52 1.688(8) .
Mo9 O7 1.889(7) .
Mo9 O39 1.901(7) .
Mo9 O38 2.019(7) .
Mo9 O11 2.038(6) .
Mo9 O27 2.206(7) .
Mo10 O63 1.694(7) .
Mo10 O44 1.795(8) .
Mo10 O43 1.808(8) .
Mo10 O46 2.041(7) .
Mo10 O45 2.088(8) .
Mo10 O20 2.426(6) .
Mo11 O72 1.693(7) .
Mo11 O8 1.881(7) .
Mo11 O28 1.887(7) .
Mo11 O54 1.947(8) .
Mo11 O43 2.070(7) .
Mo11 O33 2.251(7) .
Mo12 O56 1.692(7) .
Mo12 O8 1.868(7) .
Mo12 O55 1.887(8) .
Mo12 O67 1.937(8) .
Mo12 O42 2.102(7) .
Mo12 O13 2.266(7) .
Mo13 O62 1.685(8) .
Mo13 O61 1.873(7) .
Mo13 O16 1.896(7) .
Mo13 O67 1.918(7) .
Mo13 O68 2.086(7) .
Mo13 O13 2.289(7) .
Mo14 O14 1.685(7) .
Mo14 O21 1.873(7) .
Mo14 O28 1.884(7) .
Mo14 O35 2.022(7) .
Mo14 O58 2.051(7) .
Mo14 O26 2.221(6) .
Mo15 O65 1.697(7) .
Mo15 O57 1.711(7) .
Mo15 O17 1.822(7) .
Mo15 O18 2.045(7) .
Mo15 O22 2.308(7) .
Mo15 O31 2.325(7) .
Mo15 Sr2 3.9536(16) .
Mo16 O41 1.679(8) .
Mo16 O39 1.884(7) .
Mo16 O61 1.890(7) .
Mo16 O54 1.949(7) .
Mo16 O44 2.075(7) .
Mo16 O33 2.289(7) .
Mo17 O60 1.699(7) .
Mo17 O42 1.784(7) .
Mo17 O68 1.786(8) .
Mo17 O69 2.068(8) .
Mo17 O34 2.090(7) .
Mo17 O19 2.412(7) .
Mo18 O78 1.670(8) .
Mo18 O21 1.860(7) .
Mo18 O55 1.877(7) .
Mo18 O36 2.029(7) .
Mo18 O9 2.050(7) .
Mo18 O25 2.209(7) .
Sr1 O4 2.512(6) .
Sr1 O6 2.554(7) .
Sr1 O5 2.616(6) .
Sr1 O25 2.627(6) .
Sr1 O3 2.648(6) .
Sr1 O24 2.657(6) .
Sr1 O26 2.666(6) .
Sr1 O27 2.697(6) .
Sr1 O1 2.838(7) .
Sr1 P1 3.222(2) .
Sr1 P2 3.266(2) .
Sr2 O51 2.477(7) .
Sr2 O51 2.477(7) 2_655
Sr2 O80 2.550(15) .
Sr2 O79 2.570(10) .
Sr2 O79 2.570(10) 2_655
Sr2 O57 2.639(8) .
Sr2 O57 2.639(8) 2_655
Sr2 Mo15 3.9536(16) 2_655
Ni1 O29 1.953(6) .
Ni1 O29 1.953(6) 3_655
Ni1 O15 1.995(7) .
Ni1 O15 1.995(7) 3_655
Ni1 O74A 2.348(15) 3_655
Ni1 O74A 2.348(15) .
Sr3 O59 2.475(7) 3_665
Sr3 O81 2.506(10) .
Sr3 O77 2.565(12) .
Sr3 O10 2.572(7) .
Sr3 O40 2.610(7) .
Sr3 O76 2.625(8) .
Sr3 O75B 2.71(3) .
Sr3 O48 2.759(8) 3_665
Sr3 P3 3.716(3) .
Sr3 Ni2 3.8702(12) .
Sr3 H76A 2.7198 .
P1 O24 1.504(7) .
P1 O25 1.509(7) .
P1 O13 1.541(7) .
P1 O19 1.581(7) .
P2 O26 1.514(7) .
P2 O27 1.517(7) .
P2 O33 1.557(7) .
P2 O20 1.585(7) .
P3 O10 1.494(8) .
P3 O6 1.519(7) .
P3 O36 1.543(8) .
P3 O31 1.580(7) .
P4 O4 1.511(7) .
P4 O29 1.518(7) .
P4 O11 1.540(7) .
P4 O23 1.568(7) .
P5 O59 1.493(7) .
P5 O35 1.540(7) .
P5 O3 1.540(7) .
P5 O30 1.591(7) .
P6 O51 1.504(7) .
P6 O5 1.536(7) .
P6 O12 1.547(7) .
P6 O22 1.583(7) .
O48 Sr3 2.759(8) 3_665
O59 Sr3 2.475(7) 3_665
N10 N11 1.330(14) .
N10 C1 1.390(17) .
N10 C2 1.466(16) .
C1 N12 1.382(17) .
C1 H1 0.9300 .
C2 C19 1.495(13) .
C2 H2A 0.9700 .
C2 H2B 0.9700 .
C3 N11 1.329(16) .
C3 N12 1.364(17) .
C3 H3 0.9300 .
N11 H11 0.8600 .
C4 N9 1.31(2) .
C4 N8 1.35(2) .
C4 H4 0.9300 .
N8 N7 1.400(19) .
N8 H8 0.8600 .
O74A H74A 0.8932 .
O74A H74B 0.8927 .
O74A H74D 1.3056 .
O74A H74C 1.2492 .
O81 H81A 0.8500 .
O81 H81B 0.8498 .
N7 C12 1.31(2) .
N7 C5 1.46(2) .
N9 C12 1.28(2) .
N9 H9 0.8600 .
C5 C10 1.495(14) .
C5 H5A 0.9700 .
C5 H5B 0.9700 .
C6 C7 1.459(14) .
C6 C9 1.463(14) .
C6 H6A 0.9700 .
C6 H6B 0.9700 .
C7 N4 1.49(2) .
C7 H7A 0.9700 .
C7 H7B 0.9700 .
N4 C8 1.29(2) .
N4 N5 1.40(2) .
C8 N6 1.17(2) .
C8 H8A 0.9300 .
C9 C15 1.463(13) .
C9 H9A 0.9700 .
C9 H9B 0.9700 .
C10 C18 1.449(14) .
C10 H10A 0.9700 .
C10 H10B 0.9700 .
N3 C11 1.33(2) .
N3 C13 1.38(2) .
N3 H3A 0.8600 .
C11 N1 1.308(19) .
C11 H11A 0.9300 .
C12 H12 0.9300 .
N1 N2 1.34(2) .
N1 C14 1.42(2) .
C13 N2 1.36(2) .
C13 H13 0.9300 .
N2 H2 0.8600 .
C14 C17 1.490(14) .
C14 H14A 0.9700 .
C14 H14B 0.9700 .
C15 C17 1.441(14) .
C15 H15A 0.9700 .
C15 H15B 0.9700 .
N6 C16 1.34(2) .
N6 H6 0.8600 .
C16 N5 1.45(2) .
C16 H16 0.9300 .
C17 H17A 0.9700 .
C17 H17B 0.9700 .
C19 C20 1.445(13) .
C19 H19A 0.9700 .
C19 H19B 0.9700 .
C20 C18 1.498(14) .
C20 H20A 0.9700 .
C20 H20B 0.9700 .
O76 Ni2 2.030(9) .
O76 H76A 0.8496 .
O76 H76B 0.8503 .
O79 H79A 0.8498 .
O79 H79B 0.8502 .
O80 H80A 0.8498 .
O80 H80B 0.8498 .
O2W H2WA 0.8506 .
O2W H2WB 0.8485 .
C18 H18A 0.9700 .
C18 H18B 0.9700 .
O77 H77A 0.9076 .
O77 H77B 0.9060 .
O75B H75A 0.8524 .
O75B H75B 0.8523 .
O74B H74A 0.9830 .
O74B H74B 1.3256 .
O74B H74D 0.8501 .
O74B H74C 0.8500 .
O1W H1WA 0.8503 .
O1W H1WB 0.8500 .
Ni2 O76 2.030(9) 3_665
Ni2 Sr3 3.8703(12) 3_665

loop_
_platon_squeeze_void_nr
_platon_squeeze_void_average_x
_platon_squeeze_void_average_y
_platon_squeeze_void_average_z
_platon_squeeze_void_volume
_platon_squeeze_void_count_electrons
1 1.000 -0.124 0.250 643.7 56.4
2 1.000 0.124 0.750 643.5 57.6
